data_1561564
loop_
_publ_author_name
'Sanjeewa, Liurukara D.'
'McMillen, Colin D.'
'Willett, Daniel'
'Chumanov, George'
'Kolis, Joseph W.'

_publ_section_title
;
 Hydrothermal synthesis of single crystals of transition metal vanadates
 in the glaserite phase
;
_journal_name_full 'Journal of Solid State Chemistry'
_journal_page_first 61
_journal_page_last 68
_journal_paper_doi 10.1016/j.jssc.2015.07.039
_journal_volume 236
_journal_year 2016
_chemical_formula_sum 'Ba Li2 Mn O8 V2'
_chemical_formula_weight 436.04
_space_group_IT_number 147
_space_group_name_Hall '-P 3'
_space_group_name_H-M_alt 'P -3'
_symmetry_cell_setting trigonal
_symmetry_space_group_name_H-M 'P -3'
_atom_sites_solution_hydrogens none
_atom_sites_solution_primary direct
_atom_sites_solution_secondary difmap
_audit_creation_method SHELXL-97
_cell_angle_alpha 90.00
_cell_angle_beta 90.00
_cell_angle_gamma 120.00
_cell_formula_units_Z 1
_cell_length_a 5.2887(7)
_cell_length_b 5.2887(7)
_cell_length_c 7.3026(15)
_cell_measurement_reflns_used 1071
_cell_measurement_temperature 293(2)
_cell_measurement_theta_max 25.9610
_cell_measurement_theta_min 2.7880
_cell_volume 176.89(5)
_computing_cell_refinement 'CrystalClear (Rigaku/MSC, 2006)'
_computing_data_collection 'CrystalClear (Rigaku/MSC, 2006)'
_computing_data_reduction 'CrystalClear (Rigaku/MSC, 2006)'
_computing_molecular_graphics 'DIAMOND (Bradenburg, 1999)'
_computing_publication_material 'SHELXL-97 (Sheldrick, 1997)'
_computing_structure_refinement 'SHELXL-97 (Sheldrick, 1997)'
_computing_structure_solution 'SHELXS-97 (Sheldrick, 1990)'
_diffrn_ambient_temperature 293(2)
_diffrn_detector_area_resol_mean 14.6199
_diffrn_measured_fraction_theta_full 0.975
_diffrn_measured_fraction_theta_max 0.975
_diffrn_measurement_device_type 'Rigaku AFC8S'
_diffrn_measurement_method '\w scans'
_diffrn_radiation_monochromator graphite
_diffrn_radiation_source 'fine-focus sealed tube'
_diffrn_radiation_type MoK\a
_diffrn_radiation_wavelength 0.71073
_diffrn_reflns_av_R_equivalents 0.0484
_diffrn_reflns_av_sigmaI/netI 0.0202
_diffrn_reflns_limit_h_max 6
_diffrn_reflns_limit_h_min -6
_diffrn_reflns_limit_k_max 6
_diffrn_reflns_limit_k_min -6
_diffrn_reflns_limit_l_max 8
_diffrn_reflns_limit_l_min -9
_diffrn_reflns_number 1526
_diffrn_reflns_theta_full 25.97
_diffrn_reflns_theta_max 25.97
_diffrn_reflns_theta_min 4.45
_diffrn_standards_decay_% 0
_diffrn_standards_interval_count 0
_diffrn_standards_interval_time 0
_diffrn_standards_number 0
_exptl_absorpt_coefficient_mu 9.800
_exptl_absorpt_correction_T_max 1.0000
_exptl_absorpt_correction_T_min 0.6177
_exptl_absorpt_correction_type multi-scan
_exptl_absorpt_process_details 'REQAB, CrystalClear'
_exptl_crystal_colour yellow
_exptl_crystal_density_diffrn 4.093
_exptl_crystal_density_method 'not measured'
_exptl_crystal_description plate
_exptl_crystal_F_000 197
_exptl_crystal_size_max 0.19
_exptl_crystal_size_mid 0.18
_exptl_crystal_size_min 0.12
_refine_diff_density_max 1.165
_refine_diff_density_min -0.793
_refine_diff_density_rms 0.184
_refine_ls_extinction_method none
_refine_ls_goodness_of_fit_ref 1.190
_refine_ls_hydrogen_treatment none
_refine_ls_matrix_type full
_refine_ls_number_parameters 23
_refine_ls_number_reflns 233
_refine_ls_number_restraints 0
_refine_ls_restrained_S_all 1.190
_refine_ls_R_factor_all 0.0207
_refine_ls_R_factor_gt 0.0207
_refine_ls_shift/su_max 0.000
_refine_ls_shift/su_mean 0.000
_refine_ls_structure_factor_coef Fsqd
_refine_ls_weighting_details 'calc w=1/[\s^2^(Fo^2^)+(0.0399P)^2^+0.0248P] where P=(Fo^2^+2Fc^2^)/3'
_refine_ls_weighting_scheme calc
_refine_ls_wR_factor_gt 0.0550
_refine_ls_wR_factor_ref 0.0551
_reflns_number_gt 232
_reflns_number_total 233
_reflns_threshold_expression >2sigma(I)
_cod_data_source_file JSSC-2016-236-61.cif
_cod_data_source_block li2bamnv2o8
_cod_depositor_comments
;
The following automatic conversions were performed:

data item '_symmetry_cell_setting' value 'Trigonal' was changed to
'trigonal' in accordance with the built-in table derived from the CIF
Core dictionary named 'cif_core.dic' version 2.4.5 last updated on
2014-11-21.

data item '_exptl_crystal_density_meas' value 'not measured' was
changed to '?' -- the value is perceived as not measured.

Automatic conversion script
Id: cif_fix_values 8369 2020-08-20 11:38:08Z andrius 
;
_cod_original_sg_symbol_H-M P-3
_cod_database_code 1561564

loop_
_symmetry_equiv_pos_as_xyz
'x, y, z'
'-y, x-y, z'
'-x+y, -x, z'
'-x, -y, -z'
'y, -x+y, -z'
'x-y, x, -z'

loop_
_atom_site_label
_atom_site_type_symbol
_atom_site_fract_x
_atom_site_fract_y
_atom_site_fract_z
_atom_site_U_iso_or_equiv
_atom_site_adp_type
_atom_site_occupancy
_atom_site_symmetry_multiplicity
_atom_site_calc_flag
_atom_site_refinement_flags
_atom_site_disorder_assembly
_atom_site_disorder_group
Mn1 Mn 0.0000 0.0000 0.0000 0.0078(4) Uani 1 6 d S . .
V1 V 0.6667 0.3333 0.74636(13) 0.0062(3) Uani 1 3 d S . .
O1 O 0.3033(4) 0.3400(3) 0.1852(3) 0.0109(4) Uani 1 1 d . . .
O2 O 0.6667 0.3333 0.5150(5) 0.0141(8) Uani 1 3 d S . .
Ba1 Ba 0.0000 0.0000 0.5000 0.0097(3) Uani 1 6 d S . .
Li1 Li 0.3333 0.6667 0.7700(18) 0.015(3) Uani 1 3 d S . .

loop_
_atom_site_aniso_label
_atom_site_aniso_U_11
_atom_site_aniso_U_22
_atom_site_aniso_U_33
_atom_site_aniso_U_23
_atom_site_aniso_U_13
_atom_site_aniso_U_12
Mn1 0.0076(4) 0.0076(4) 0.0082(6) 0.000 0.000 0.0038(2)
V1 0.0050(3) 0.0050(3) 0.0086(5) 0.000 0.000 0.00251(17)
O1 0.0098(8) 0.0092(8) 0.0137(9) -0.0029(6) -0.0023(6) 0.0048(7)
O2 0.0140(12) 0.0140(12) 0.0142(19) 0.000 0.000 0.0070(6)
Ba1 0.0100(3) 0.0100(3) 0.0091(3) 0.000 0.000 0.00500(13)
Li1 0.009(3) 0.009(3) 0.028(6) 0.000 0.000 0.0044(16)

loop_
_atom_type_symbol
_atom_type_description
_atom_type_scat_dispersion_real
_atom_type_scat_dispersion_imag
_atom_type_scat_source
Ba Ba -0.3244 2.2819 'International Tables Vol C Tables 4.2.6.8 and 6.1.1.4'
Li Li -0.0003 0.0001 'International Tables Vol C Tables 4.2.6.8 and 6.1.1.4'
Mn Mn 0.3368 0.7283 'International Tables Vol C Tables 4.2.6.8 and 6.1.1.4'
O O 0.0106 0.0060 'International Tables Vol C Tables 4.2.6.8 and 6.1.1.4'
V V 0.3005 0.5294 'International Tables Vol C Tables 4.2.6.8 and 6.1.1.4'

loop_
_geom_angle_atom_site_label_1
_geom_angle_atom_site_label_2
_geom_angle_atom_site_label_3
_geom_angle
_geom_angle_site_symmetry_1
_geom_angle_site_symmetry_3
O1 Mn1 O1 180.00(14) 4 .
O1 Mn1 O1 85.55(7) 4 6
O1 Mn1 O1 94.45(7) . 6
O1 Mn1 O1 94.45(7) 4 3
O1 Mn1 O1 85.55(7) . 3
O1 Mn1 O1 180.00(11) 6 3
O1 Mn1 O1 85.55(7) 4 5
O1 Mn1 O1 94.45(7) . 5
O1 Mn1 O1 85.55(7) 6 5
O1 Mn1 O1 94.45(7) 3 5
O1 Mn1 O1 94.45(7) 4 2
O1 Mn1 O1 85.55(7) . 2
O1 Mn1 O1 94.45(7) 6 2
O1 Mn1 O1 85.55(7) 3 2
O1 Mn1 O1 180.00(5) 5 2
O1 Mn1 Ba1 51.65(5) 4 1_554
O1 Mn1 Ba1 128.35(5) . 1_554
O1 Mn1 Ba1 51.65(5) 6 1_554
O1 Mn1 Ba1 128.35(5) 3 1_554
O1 Mn1 Ba1 51.65(5) 5 1_554
O1 Mn1 Ba1 128.35(5) 2 1_554
O1 Mn1 Ba1 128.35(5) 4 .
O1 Mn1 Ba1 51.65(5) . .
O1 Mn1 Ba1 128.35(5) 6 .
O1 Mn1 Ba1 51.65(5) 3 .
O1 Mn1 Ba1 128.35(5) 5 .
O1 Mn1 Ba1 51.65(5) 2 .
Ba1 Mn1 Ba1 180.0 1_554 .
O2 V1 O1 106.81(7) . 6_656
O2 V1 O1 106.81(7) . 5_556
O1 V1 O1 112.00(6) 6_656 5_556
O2 V1 O1 106.81(7) . 4_666
O1 V1 O1 112.00(6) 6_656 4_666
O1 V1 O1 112.00(6) 5_556 4_666
O2 V1 Li1 93.2(3) . 1_655
O1 V1 Li1 36.74(12) 6_656 1_655
O1 V1 Li1 148.03(18) 5_556 1_655
O1 V1 Li1 84.49(9) 4_666 1_655
O2 V1 Li1 93.2(3) . 1_545
O1 V1 Li1 84.49(9) 6_656 1_545
O1 V1 Li1 36.74(12) 5_556 1_545
O1 V1 Li1 148.03(19) 4_666 1_545
Li1 V1 Li1 119.68(5) 1_655 1_545
O2 V1 Li1 93.2(3) . .
O1 V1 Li1 148.03(19) 6_656 .
O1 V1 Li1 84.49(9) 5_556 .
O1 V1 Li1 36.74(12) 4_666 .
Li1 V1 Li1 119.68(5) 1_655 .
Li1 V1 Li1 119.68(5) 1_545 .
O2 V1 Ba1 59.494(15) . 1_655
O1 V1 Ba1 53.18(7) 6_656 1_655
O1 V1 Ba1 102.45(6) 5_556 1_655
O1 V1 Ba1 145.51(6) 4_666 1_655
Li1 V1 Ba1 66.33(15) 1_655 1_655
Li1 V1 Ba1 66.33(15) 1_545 1_655
Li1 V1 Ba1 152.7(3) . 1_655
O2 V1 Ba1 59.494(15) . .
O1 V1 Ba1 145.51(6) 6_656 .
O1 V1 Ba1 53.18(7) 5_556 .
O1 V1 Ba1 102.45(6) 4_666 .
Li1 V1 Ba1 152.7(3) 1_655 .
Li1 V1 Ba1 66.33(15) 1_545 .
Li1 V1 Ba1 66.33(15) . .
Ba1 V1 Ba1 96.515(19) 1_655 .
O2 V1 Ba1 59.494(15) . 1_665
O1 V1 Ba1 102.45(6) 6_656 1_665
O1 V1 Ba1 145.51(6) 5_556 1_665
O1 V1 Ba1 53.18(7) 4_666 1_665
Li1 V1 Ba1 66.33(15) 1_655 1_665
Li1 V1 Ba1 152.7(3) 1_545 1_665
Li1 V1 Ba1 66.33(15) . 1_665
Ba1 V1 Ba1 96.515(19) 1_655 1_665
Ba1 V1 Ba1 96.515(19) . 1_665
V1 O1 Li1 111.57(16) 4_666 4_666
V1 O1 Mn1 131.78(10) 4_666 .
Li1 O1 Mn1 114.3(2) 4_666 .
V1 O1 Ba1 97.95(9) 4_666 .
Li1 O1 Ba1 95.8(3) 4_666 .
Mn1 O1 Ba1 91.72(5) . .
V1 O2 Li1 180.000(4) . 4_666
V1 O2 Ba1 92.05(7) . 1_655
Li1 O2 Ba1 87.95(7) 4_666 1_655
V1 O2 Ba1 92.05(7) . .
Li1 O2 Ba1 87.95(7) 4_666 .
Ba1 O2 Ba1 119.873(9) 1_655 .
V1 O2 Ba1 92.05(7) . 1_665
Li1 O2 Ba1 87.95(7) 4_666 1_665
Ba1 O2 Ba1 119.873(9) 1_655 1_665
Ba1 O2 Ba1 119.873(9) . 1_665
O1 Ba1 O1 62.23(5) 5_556 6_556
O1 Ba1 O1 117.77(5) 5_556 3
O1 Ba1 O1 180.0 6_556 3
O1 Ba1 O1 180.0 5_556 2
O1 Ba1 O1 117.77(5) 6_556 2
O1 Ba1 O1 62.23(5) 3 2
O1 Ba1 O1 62.23(5) 5_556 4_556
O1 Ba1 O1 62.23(5) 6_556 4_556
O1 Ba1 O1 117.77(5) 3 4_556
O1 Ba1 O1 117.77(5) 2 4_556
O1 Ba1 O1 117.77(5) 5_556 .
O1 Ba1 O1 117.77(5) 6_556 .
O1 Ba1 O1 62.23(5) 3 .
O1 Ba1 O1 62.23(5) 2 .
O1 Ba1 O1 180.0 4_556 .
O1 Ba1 O2 62.88(7) 5_556 4_656
O1 Ba1 O2 124.89(7) 6_556 4_656
O1 Ba1 O2 55.11(7) 3 4_656
O1 Ba1 O2 117.12(7) 2 4_656
O1 Ba1 O2 88.28(7) 4_556 4_656
O1 Ba1 O2 91.72(7) . 4_656
O1 Ba1 O2 117.12(7) 5_556 1_455
O1 Ba1 O2 55.11(7) 6_556 1_455
O1 Ba1 O2 124.89(7) 3 1_455
O1 Ba1 O2 62.88(7) 2 1_455
O1 Ba1 O2 91.72(7) 4_556 1_455
O1 Ba1 O2 88.28(7) . 1_455
O2 Ba1 O2 180.0 4_656 1_455
O1 Ba1 O2 124.89(7) 5_556 4_556
O1 Ba1 O2 88.28(7) 6_556 4_556
O1 Ba1 O2 91.72(7) 3 4_556
O1 Ba1 O2 55.11(7) 2 4_556
O1 Ba1 O2 62.88(7) 4_556 4_556
O1 Ba1 O2 117.12(7) . 4_556
O2 Ba1 O2 119.873(9) 4_656 4_556
O2 Ba1 O2 60.127(9) 1_455 4_556
O1 Ba1 O2 55.11(7) 5_556 .
O1 Ba1 O2 91.72(7) 6_556 .
O1 Ba1 O2 88.28(7) 3 .
O1 Ba1 O2 124.89(7) 2 .
O1 Ba1 O2 117.12(7) 4_556 .
O1 Ba1 O2 62.88(7) . .
O2 Ba1 O2 60.127(9) 4_656 .
O2 Ba1 O2 119.873(9) 1_455 .
O2 Ba1 O2 180.00(14) 4_556 .
O1 Ba1 O2 88.28(7) 5_556 4_666
O1 Ba1 O2 62.88(7) 6_556 4_666
O1 Ba1 O2 117.12(7) 3 4_666
O1 Ba1 O2 91.72(7) 2 4_666
O1 Ba1 O2 124.89(7) 4_556 4_666
O1 Ba1 O2 55.11(7) . 4_666
O2 Ba1 O2 119.873(9) 4_656 4_666
O2 Ba1 O2 60.127(9) 1_455 4_666
O2 Ba1 O2 119.873(9) 4_556 4_666
O2 Ba1 O2 60.127(9) . 4_666
O1 Ba1 O2 91.72(7) 5_556 1_445
O1 Ba1 O2 117.12(7) 6_556 1_445
O1 Ba1 O2 62.88(7) 3 1_445
O1 Ba1 O2 88.28(7) 2 1_445
O1 Ba1 O2 55.11(7) 4_556 1_445
O1 Ba1 O2 124.89(7) . 1_445
O2 Ba1 O2 60.127(9) 4_656 1_445
O2 Ba1 O2 119.873(9) 1_455 1_445
O2 Ba1 O2 60.127(9) 4_556 1_445
O2 Ba1 O2 119.873(9) . 1_445
O2 Ba1 O2 180.0 4_666 1_445
O1 Li1 O1 117.3(2) 5_566 6_556
O1 Li1 O1 117.3(2) 5_566 4_666
O1 Li1 O1 117.3(2) 6_556 4_666
O1 Li1 O2 99.6(4) 5_566 4_666
O1 Li1 O2 99.6(4) 6_556 4_666
O1 Li1 O2 99.6(4) 4_666 4_666
O1 Li1 V1 91.43(5) 5_566 1_455
O1 Li1 V1 31.69(6) 6_556 1_455
O1 Li1 V1 148.66(13) 4_666 1_455
O2 Li1 V1 86.8(3) 4_666 1_455
O1 Li1 V1 31.69(6) 5_566 1_565
O1 Li1 V1 148.66(13) 6_556 1_565
O1 Li1 V1 91.43(5) 4_666 1_565
O2 Li1 V1 86.8(3) 4_666 1_565
V1 Li1 V1 119.68(5) 1_455 1_565
O1 Li1 V1 148.66(13) 5_566 .
O1 Li1 V1 91.43(5) 6_556 .
O1 Li1 V1 31.69(6) 4_666 .
O2 Li1 V1 86.8(3) 4_666 .
V1 Li1 V1 119.68(5) 1_455 .
V1 Li1 V1 119.68(5) 1_565 .
O1 Li1 Ba1 51.64(19) 5_566 1_565
O1 Li1 Ba1 94.42(18) 6_556 1_565
O1 Li1 Ba1 144.5(4) 4_666 1_565
O2 Li1 Ba1 57.15(17) 4_666 1_565
V1 Li1 Ba1 63.26(10) 1_455 1_565
V1 Li1 Ba1 63.26(10) 1_565 1_565
V1 Li1 Ba1 143.9(4) . 1_565
O1 Li1 Ba1 144.5(4) 5_566 .
O1 Li1 Ba1 51.64(19) 6_556 .
O1 Li1 Ba1 94.42(18) 4_666 .
O2 Li1 Ba1 57.15(17) 4_666 .
V1 Li1 Ba1 63.26(10) 1_455 .
V1 Li1 Ba1 143.9(4) 1_565 .
V1 Li1 Ba1 63.26(10) . .
Ba1 Li1 Ba1 93.4(2) 1_565 .
O1 Li1 Ba1 94.42(18) 5_566 1_665
O1 Li1 Ba1 144.5(4) 6_556 1_665
O1 Li1 Ba1 51.64(19) 4_666 1_665
O2 Li1 Ba1 57.15(17) 4_666 1_665
V1 Li1 Ba1 143.9(4) 1_455 1_665
V1 Li1 Ba1 63.26(10) 1_565 1_665
V1 Li1 Ba1 63.26(10) . 1_665
Ba1 Li1 Ba1 93.4(2) 1_565 1_665
Ba1 Li1 Ba1 93.4(2) . 1_665

loop_
_geom_bond_atom_site_label_1
_geom_bond_atom_site_label_2
_geom_bond_distance
_geom_bond_site_symmetry_2
Mn1 O1 2.1798(16) 4
Mn1 O1 2.1798(16) .
Mn1 O1 2.1798(16) 6
Mn1 O1 2.1798(16) 3
Mn1 O1 2.1798(16) 5
Mn1 O1 2.1798(16) 2
Mn1 Ba1 3.6513(8) 1_554
Mn1 Ba1 3.6513(8) .
V1 O2 1.690(4) .
V1 O1 1.7276(17) 6_656
V1 O1 1.7276(17) 5_556
V1 O1 1.7276(17) 4_666
V1 Li1 3.0583(9) 1_655
V1 Li1 3.0583(9) 1_545
V1 Li1 3.0583(9) .
V1 Ba1 3.5440(6) 1_655
V1 Ba1 3.5440(6) .
V1 Ba1 3.5440(6) 1_665
O1 V1 1.7276(17) 4_666
O1 Li1 1.967(3) 4_666
O1 Ba1 2.8646(19) .
O2 Li1 2.081(15) 4_666
O2 Ba1 3.0554(4) 1_655
O2 Ba1 3.0554(4) .
O2 Ba1 3.0554(4) 1_665
Ba1 O1 2.8646(19) 5_556
Ba1 O1 2.8646(19) 6_556
Ba1 O1 2.8646(19) 3
Ba1 O1 2.8646(19) 2
Ba1 O1 2.8646(19) 4_556
Ba1 O2 3.0554(4) 4_656
Ba1 O2 3.0554(4) 1_455
Ba1 O2 3.0554(4) 4_556
Ba1 O2 3.0554(4) 4_666
Ba1 O2 3.0554(4) 1_445
Li1 O1 1.967(3) 5_566
Li1 O1 1.967(3) 6_556
Li1 O1 1.967(3) 4_666
Li1 O2 2.081(15) 4_666
Li1 V1 3.0583(9) 1_455
Li1 V1 3.0583(9) 1_565
Li1 Ba1 3.635(7) 1_565
Li1 Ba1 3.635(7) 1_665
